data_4350002
loop_
_publ_author_name
'Yuan, Juan'
'Liu, Mei-Jiao'
'Wu, Shu-Qi'
'Zhu, Xin'
'Zhang, Nan'
'Sato, Osamu'
'Kou, Hui-Zhong'

_publ_section_title
;
 Substituent effects on the fluorescent spin-crossover Fe(ii) complexes of
 rhodamine 6G hydrazones
;
_journal_issue 5
_journal_name_full 'Inorganic Chemistry Frontiers'
_journal_page_first 1170
_journal_paper_doi 10.1039/C9QI00111E
_journal_volume 6
_journal_year 2019
_chemical_formula_moiety 'C64 H62 Fe N10 O4, 2(Cl O4), 2(C H4 O), 1.75(O)'
_chemical_formula_sum 'C66 H73.5 Cl2 Fe N10 O15.75'
_chemical_formula_weight 1385.59
_space_group_crystal_system monoclinic
_space_group_IT_number 14
_space_group_name_Hall '-P 2ybc'
_space_group_name_H-M_alt 'P 1 21/c 1'
_atom_sites_solution_hydrogens mixed
_audit_creation_date 2019-01-15
_audit_creation_method
;
Olex2 1.2
(compiled 2018.05.18 svn.r3508 for OlexSys, GUI svn.r5497)
;
_audit_update_record
;
2019-01-15 deposited with the CCDC.	2019-03-14 downloaded from the CCDC.
;
_cell_angle_alpha 90
_cell_angle_beta 103.407(8)
_cell_angle_gamma 90
_cell_formula_units_Z 4
_cell_length_a 11.1308(6)
_cell_length_b 27.8856(14)
_cell_length_c 22.265(2)
_cell_measurement_reflns_used 5029
_cell_measurement_temperature 173.01(10)
_cell_measurement_theta_max 72.7950
_cell_measurement_theta_min 4.3410
_cell_volume 6722.5(8)
_computing_cell_refinement 'CrysAlisPro 1.171.38.43f (Rigaku OD, 2015)'
_computing_data_collection 'CrysAlisPro 1.171.38.43f (Rigaku OD, 2015)'
_computing_data_reduction 'CrysAlisPro 1.171.38.43f (Rigaku OD, 2015)'
_computing_molecular_graphics 'Olex2 (Dolomanov et al., 2009)'
_computing_publication_material 'Olex2 (Dolomanov et al., 2009)'
_computing_structure_refinement 'ShelXL (Sheldrick, 2015)'
_diffrn_ambient_environment N~2~
_diffrn_ambient_temperature 173.01(10)
_diffrn_detector 'CCD plate'
_diffrn_detector_area_resol_mean 5.2137
_diffrn_detector_type AtlasS2
_diffrn_measured_fraction_theta_full 0.999
_diffrn_measured_fraction_theta_max 0.999
_diffrn_measurement_details
;
List of Runs (angles in degrees, time in seconds):

  # Type    Start    End  Width  t~exp~   \w     \q     \k     \f   Frames
#--------------------------------------------------------------------------
  1  \w    -63.00  34.00   1.00    2.64    --  -40.31  38.00  60.00   97
  2  \w     26.00  75.00   1.00    2.64    --   40.31-125.00 -90.00   49
  3  \w     30.00 109.00   1.00   10.50    --  112.00 -95.00 -30.00   79
  4  \w     33.00  72.00   1.00   10.50    --  112.00 -95.00  90.00   39
  5  \w     45.00 109.00   1.00   10.50    --  112.00 -95.00 150.00   64
  6  \w     42.00 133.00   1.00   10.50    --  112.00 -45.00 150.00   91
  7  \w     96.00 123.00   1.00   10.50    --  112.00  30.00 120.00   27
  8  \w    137.00 173.00   1.00   10.50    --  112.00  30.00 120.00   36
  9  \w    133.00 176.00   1.00   10.50    --  112.00  30.00  90.00   43
 10  \w    146.00 172.00   1.00   10.50    --  112.00 111.00 150.00   26
 11  \w    111.00 145.00   1.00   10.50    --  112.00 111.00 150.00   34
 12  \w    108.00 133.00   1.00   10.50    --  112.00 178.00  90.00   25
 13  \w    100.00 152.00   1.00   10.50    --  112.00 111.00 -60.00   52
 14  \w    107.00 160.00   1.00   10.50    --  112.00  45.00  30.00   53
 15  \w     86.00 170.00   1.00   10.50    --  112.00  45.00  60.00   84
 16  \w     57.00  99.00   1.00   10.50    --  112.00 178.00  90.00   42
 17  \w     84.00 133.00   1.00   10.50    --  112.00 -61.00-180.00   49
 18  \w   -112.00   1.00   1.00    2.64    --  -40.31 -19.00-150.00  113
;
_diffrn_measurement_device 'four-circle diffractometer'
_diffrn_measurement_device_type 'SuperNova, Dual, Cu at zero, AtlasS2'
_diffrn_measurement_method '\w scans'
_diffrn_orient_matrix_type 'CrysAlisPro convention (1999,Acta A55,543-557)'
_diffrn_orient_matrix_UB_11 -0.0849694000
_diffrn_orient_matrix_UB_12 -0.0401846000
_diffrn_orient_matrix_UB_13 -0.0332347000
_diffrn_orient_matrix_UB_21 -0.0419326000
_diffrn_orient_matrix_UB_22 -0.0107316000
_diffrn_orient_matrix_UB_23 0.0598703000
_diffrn_orient_matrix_UB_31 -0.1062274000
_diffrn_orient_matrix_UB_32 0.0363634000
_diffrn_orient_matrix_UB_33 -0.0190882000
_diffrn_radiation_monochromator mirror
_diffrn_radiation_probe x-ray
_diffrn_radiation_type CuK\a
_diffrn_radiation_wavelength 1.54184
_diffrn_reflns_av_R_equivalents 0.0775
_diffrn_reflns_av_unetI/netI 0.0827
_diffrn_reflns_Laue_measured_fraction_full 0.999
_diffrn_reflns_Laue_measured_fraction_max 0.999
_diffrn_reflns_limit_h_max 13
_diffrn_reflns_limit_h_min -13
_diffrn_reflns_limit_k_max 32
_diffrn_reflns_limit_k_min -28
_diffrn_reflns_limit_l_max 22
_diffrn_reflns_limit_l_min -26
_diffrn_reflns_number 32734
_diffrn_reflns_point_group_measured_fraction_full 0.999
_diffrn_reflns_point_group_measured_fraction_max 0.999
_diffrn_reflns_theta_full 64.998
_diffrn_reflns_theta_max 64.998
_diffrn_reflns_theta_min 3.770
_diffrn_source 'micro-focus sealed X-ray tube'
_diffrn_source_type 'SuperNova (Cu) X-ray Source'
_exptl_absorpt_coefficient_mu 3.152
_exptl_absorpt_correction_T_max 1.00000
_exptl_absorpt_correction_T_min 0.81218
_exptl_absorpt_correction_type multi-scan
_exptl_absorpt_process_details
;
CrysAlisPro 1.171.38.43f (Rigaku Oxford Diffraction, 2015)
Empirical absorption correction using spherical harmonics,
 implemented in SCALE3 ABSPACK scaling algorithm.
;
_exptl_crystal_colour 'metallic green'
_exptl_crystal_density_diffrn 1.369
_exptl_crystal_description plate
_exptl_crystal_F_000 2902
_exptl_crystal_size_max 0.25
_exptl_crystal_size_mid 0.2
_exptl_crystal_size_min 0.05
_refine_diff_density_max 0.992
_refine_diff_density_min -0.717
_refine_diff_density_rms 0.084
_refine_ls_extinction_method none
_refine_ls_goodness_of_fit_ref 1.046
_refine_ls_hydrogen_treatment constr
_refine_ls_matrix_type full
_refine_ls_number_parameters 875
_refine_ls_number_reflns 11415
_refine_ls_number_restraints 54
_refine_ls_restrained_S_all 1.059
_refine_ls_R_factor_all 0.1443
_refine_ls_R_factor_gt 0.1048
_refine_ls_shift/su_max 0.000
_refine_ls_shift/su_mean 0.000
_refine_ls_structure_factor_coef Fsqd
_refine_ls_weighting_details 'w=1/[\s^2^(Fo^2^)+(0.1456P)^2^+11.3503P] where P=(Fo^2^+2Fc^2^)/3'
_refine_ls_weighting_scheme calc
_refine_ls_wR_factor_gt 0.2835
_refine_ls_wR_factor_ref 0.3135
_reflns_Friedel_coverage 0.000
_reflns_number_gt 7144
_reflns_number_total 11415
_reflns_threshold_expression 'I > 2\s(I)'
_cod_data_source_file c9qi00111e2.cif
_cod_data_source_block 'global_CCDC2'
_cod_original_cell_volume 6722.6(8)
_cod_original_formula_sum 'C66 H73.50 Cl2 Fe N10 O15.75'
_cod_database_code 4350002
_shelx_shelxl_version_number 2014/7
_chemical_oxdiff_formula FeCNOHCl
_shelx_space_group_comment
;
The symmetry employed for this shelxl refinement is uniquely defined
by the following loop, which should always be used as a source of
symmetry information in preference to the above space-group names.
They are only intended as comments.
;
_reflns_odcompleteness_completeness 99.90
_reflns_odcompleteness_iscentric 1
_reflns_odcompleteness_theta 61.08
_olex2_refinement_description
;
1. Fixed Uiso
 At 1.2 times of:
  All C(H) groups, All C(H,H) groups, All N(H) groups, All O(H) groups
 At 1.5 times of:
  All C(H,H,H) groups
2. Uiso/Uaniso restraints and constraints
Uanis(O8) \\sim Ueq, Uanis(O10) \\sim Ueq: with sigma of 0.005 and sigma for
terminal atoms of 0.01
Uanis(O3W) \\sim Ueq, Uanis(O2W) \\sim Ueq, Uanis(C61) \\sim Ueq, Uanis(C3)
\\sim Ueq, Uanis(C62) \\sim Ueq, Uanis(O11) \\sim Ueq, Uanis(C64) \\sim Ueq:
with sigma of 0.01 and sigma for terminal atoms of 0.02
3. Others
 Fixed Sof: O2W(0.5) O3W(0.25)
4.a Riding coordinates:
 O13(H13), O14(H14)
4.b Secondary CH2 refined with riding coordinates:
 C29(H29A,H29B), C31(H31A,H31B), C61(H61A,H61B), C63(H63A,H63B)
4.c Aromatic/amide H refined with riding coordinates:
 N7(H7), N8(H8), N9(H9), N10(H10), C1(H1), C2(H2), C3(H3), C4(H4), C6(H6),
 C9(H9A), C10(H10A), C11(H11), C12(H12), C16(H16), C19(H19), C22(H22), C25(H25),
  C33(H33), C34(H34), C35(H35), C36(H36), C38(H38), C41(H41), C42(H42),
 C43(H43), C44(H44), C48(H48), C51(H51), C54(H54), C57(H57)
4.d Idealised Me refined as rotating group:
 C27(H27A,H27B,H27C), C28(H28A,H28B,H28C), C30(H30A,H30B,H30C), C32(H32A,H32B,
 H32C), C59(H59A,H59B,H59C), C60(H60A,H60B,H60C), C62(H62A,H62B,H62C), C64(H64A,
 H64B,H64C), C66(H66A,H66B,H66C), C65(H65A,H65B,H65C)
;
_olex2_submission_special_instructions 'No special instructions were received'
_oxdiff_exptl_absorpt_empirical_details
;
Empirical correction (ABSPACK) includes:
- Absorption correction using spherical harmonics
- Frame scaling
;
_oxdiff_exptl_absorpt_empirical_full_max 1.914
_oxdiff_exptl_absorpt_empirical_full_min 0.587

loop_
_space_group_symop_operation_xyz
'x, y, z'
'-x, y+1/2, -z+1/2'
'-x, -y, -z'
'x, -y-1/2, z-1/2'

loop_
_atom_site_label
_atom_site_type_symbol
_atom_site_fract_x
_atom_site_fract_y
_atom_site_fract_z
_atom_site_U_iso_or_equiv
_atom_site_adp_type
_atom_site_occupancy
_atom_site_site_symmetry_order
_atom_site_calc_flag
_atom_site_refinement_flags_posn
_atom_site_refinement_flags_adp
_atom_site_refinement_flags_occupancy
Fe1 Fe 0.60413(9) 0.36597(3) 0.75125(6) 0.0524(3) Uani 1 1 d . . .
O1 O 0.4648(4) 0.40836(16) 0.7202(2) 0.0517(11) Uani 1 1 d . . .
O2 O 0.4884(4) 0.32369(15) 0.7777(3) 0.0553(11) Uani 1 1 d . . .
O3 O 0.4750(4) 0.50816(17) 0.8463(2) 0.0554(11) Uani 1 1 d . . .
O4 O 0.3344(5) 0.22373(19) 0.6397(3) 0.0806(17) Uani 1 1 d . . .
N1 N 0.7247(5) 0.3151(2) 0.7563(4) 0.0657(18) Uani 1 1 d . . .
N2 N 0.5614(5) 0.3459(2) 0.6698(3) 0.0639(16) Uani 1 1 d . . .
N3 N 0.4597(5) 0.3670(2) 0.6306(3) 0.0624(16) Uani 1 1 d . . .
N4 N 0.7228(5) 0.41767(18) 0.7511(3) 0.0581(16) Uani 1 1 d . . .
N5 N 0.6325(5) 0.3831(2) 0.8340(3) 0.0599(16) Uani 1 1 d . . .
N6 N 0.5636(5) 0.3612(2) 0.8710(3) 0.0622(16) Uani 1 1 d . . .
N7 N 0.7312(5) 0.6042(2) 0.7545(3) 0.0613(15) Uani 1 1 d . . .
H7 H 0.7485 0.6159 0.7208 0.074 Uiso 1 1 calc R . .
N8 N 0.2399(6) 0.4166(2) 0.9551(3) 0.0676(17) Uani 1 1 d . . .
H8 H 0.1828 0.3944 0.9534 0.081 Uiso 1 1 calc R . .
N9 N -0.0334(8) 0.3072(3) 0.5518(3) 0.093(3) Uani 1 1 d . . .
H9 H -0.0796 0.3320 0.5560 0.112 Uiso 1 1 calc R . .
N10 N 0.6897(7) 0.1284(2) 0.7138(5) 0.094(3) Uani 1 1 d . . .
H10 H 0.7455 0.1176 0.7456 0.112 Uiso 1 1 calc R . .
C1 C 0.8115(6) 0.3003(3) 0.8066(5) 0.074(2) Uani 1 1 d . . .
H1 H 0.8192 0.3167 0.8448 0.089 Uiso 1 1 calc R . .
C2 C 0.8898(7) 0.2614(3) 0.8031(6) 0.089(3) Uani 1 1 d . . .
H2 H 0.9500 0.2517 0.8386 0.107 Uiso 1 1 calc R . .
C3 C 0.8791(8) 0.2373(3) 0.7481(5) 0.087(3) Uani 1 1 d . U .
H3 H 0.9309 0.2107 0.7454 0.104 Uiso 1 1 calc R . .
C4 C 0.7926(8) 0.2523(3) 0.6971(6) 0.093(3) Uani 1 1 d . . .
H4 H 0.7858 0.2370 0.6584 0.112 Uiso 1 1 calc R . .
C5 C 0.7146(6) 0.2903(2) 0.7029(4) 0.066(2) Uani 1 1 d . . .
C6 C 0.6186(7) 0.3089(2) 0.6529(4) 0.069(2) Uani 1 1 d . . .
H6 H 0.5994 0.2959 0.6123 0.083 Uiso 1 1 calc R . .
C7 C 0.4161(6) 0.3997(2) 0.6648(3) 0.0499(15) Uani 1 1 d . . .
C8 C 0.3001(6) 0.4254(2) 0.6354(3) 0.0518(15) Uani 1 1 d . . .
C9 C 0.2306(7) 0.4138(3) 0.5780(4) 0.0627(18) Uani 1 1 d . . .
H9A H 0.2564 0.3882 0.5557 0.075 Uiso 1 1 calc R . .
C10 C 0.1237(7) 0.4386(3) 0.5520(4) 0.0621(18) Uani 1 1 d . . .
H10A H 0.0778 0.4304 0.5118 0.074 Uiso 1 1 calc R . .
C11 C 0.0832(7) 0.4752(3) 0.5841(4) 0.0596(17) Uani 1 1 d . . .
H11 H 0.0095 0.4922 0.5661 0.072 Uiso 1 1 calc R . .
C12 C 0.1508(6) 0.4872(2) 0.6427(4) 0.0591(17) Uani 1 1 d . . .
H12 H 0.1227 0.5123 0.6649 0.071 Uiso 1 1 calc R . .
C13 C 0.2601(6) 0.4627(2) 0.6697(3) 0.0487(14) Uani 1 1 d . . .
C14 C 0.3328(5) 0.4787(2) 0.7315(3) 0.0470(14) Uani 1 1 d . . .
C15 C 0.3043(6) 0.4625(2) 0.7860(3) 0.0498(15) Uani 1 1 d . . .
C16 C 0.2062(6) 0.4300(2) 0.7896(3) 0.0530(16) Uani 1 1 d . . .
H16 H 0.1542 0.4187 0.7523 0.064 Uiso 1 1 calc R . .
C17 C 0.1846(6) 0.4147(3) 0.8443(3) 0.0557(16) Uani 1 1 d . . .
C18 C 0.2623(7) 0.4312(3) 0.9015(4) 0.0581(17) Uani 1 1 d . . .
C19 C 0.3590(7) 0.4630(3) 0.8995(3) 0.0587(17) Uani 1 1 d . . .
H19 H 0.4110 0.4744 0.9368 0.070 Uiso 1 1 calc R . .
C20 C 0.3782(6) 0.4776(2) 0.8435(3) 0.0538(16) Uani 1 1 d . . .
C21 C 0.4992(6) 0.5256(2) 0.7932(3) 0.0504(15) Uani 1 1 d . . .
C22 C 0.5995(6) 0.5561(2) 0.8007(3) 0.0545(16) Uani 1 1 d . . .
H22 H 0.6455 0.5644 0.8408 0.065 Uiso 1 1 calc R . .
C23 C 0.6324(6) 0.5746(2) 0.7481(4) 0.0568(17) Uani 1 1 d . . .
C24 C 0.5613(6) 0.5621(3) 0.6879(3) 0.0567(17) Uani 1 1 d . . .
C25 C 0.4647(6) 0.5316(2) 0.6835(3) 0.0545(16) Uani 1 1 d . . .
H25 H 0.4192 0.5229 0.6434 0.065 Uiso 1 1 calc R . .
C26 C 0.4278(6) 0.5119(2) 0.7350(3) 0.0490(15) Uani 1 1 d . . .
C27 C 0.0799(7) 0.3809(3) 0.8461(4) 0.0657(19) Uani 1 1 d . . .
H27A H 0.1134 0.3495 0.8613 0.098 Uiso 1 1 calc GR . .
H27B H 0.0273 0.3773 0.8045 0.098 Uiso 1 1 calc GR . .
H27C H 0.0309 0.3938 0.8738 0.098 Uiso 1 1 calc GR . .
C28 C 0.5927(7) 0.5835(3) 0.6316(4) 0.076(2) Uani 1 1 d . . .
H28A H 0.5880 0.6186 0.6336 0.114 Uiso 1 1 calc GR . .
H28B H 0.5340 0.5720 0.5946 0.114 Uiso 1 1 calc GR . .
H28C H 0.6765 0.5740 0.6299 0.114 Uiso 1 1 calc GR . .
C29 C 0.3011(8) 0.4340(3) 1.0153(4) 0.073(2) Uani 1 1 d . . .
H29A H 0.3910 0.4359 1.0179 0.087 Uiso 1 1 calc R . .
H29B H 0.2879 0.4109 1.0469 0.087 Uiso 1 1 calc R . .
C30 C 0.2551(10) 0.4822(3) 1.0287(5) 0.091(3) Uani 1 1 d . . .
H30A H 0.2794 0.5062 1.0016 0.136 Uiso 1 1 calc GR . .
H30B H 0.2908 0.4907 1.0719 0.136 Uiso 1 1 calc GR . .
H30C H 0.1648 0.4815 1.0215 0.136 Uiso 1 1 calc GR . .
C31 C 0.8103(7) 0.6180(3) 0.8137(4) 0.0619(18) Uani 1 1 d . . .
H31A H 0.8538 0.5893 0.8342 0.074 Uiso 1 1 calc R . .
H31B H 0.7589 0.6311 0.8407 0.074 Uiso 1 1 calc R . .
C32 C 0.9030(7) 0.6547(3) 0.8054(4) 0.067(2) Uani 1 1 d . . .
H32A H 0.9518 0.6421 0.7775 0.101 Uiso 1 1 calc GR . .
H32B H 0.9578 0.6621 0.8455 0.101 Uiso 1 1 calc GR . .
H32C H 0.8600 0.6839 0.7878 0.101 Uiso 1 1 calc GR . .
C33 C 0.7606(6) 0.4357(2) 0.7025(4) 0.064(2) Uani 1 1 d . . .
H33 H 0.7286 0.4227 0.6625 0.077 Uiso 1 1 calc R . .
C34 C 0.8459(7) 0.4731(3) 0.7096(5) 0.077(3) Uani 1 1 d . . .
H34 H 0.8708 0.4854 0.6745 0.092 Uiso 1 1 calc R . .
C35 C 0.8934(7) 0.4921(3) 0.7660(5) 0.082(3) Uani 1 1 d . . .
H35 H 0.9518 0.5175 0.7708 0.098 Uiso 1 1 calc R . .
C36 C 0.8554(6) 0.4738(3) 0.8178(5) 0.072(2) Uani 1 1 d . . .
H36 H 0.8878 0.4864 0.8579 0.086 Uiso 1 1 calc R . .
C37 C 0.7682(6) 0.4364(2) 0.8082(4) 0.0609(19) Uani 1 1 d . . .
C38 C 0.7141(6) 0.4160(2) 0.8554(4) 0.0610(18) Uani 1 1 d . . .
H38 H 0.7358 0.4255 0.8975 0.073 Uiso 1 1 calc R . .
C39 C 0.4893(6) 0.3305(2) 0.8338(4) 0.0582(18) Uani 1 1 d . . .
C40 C 0.3968(6) 0.3037(3) 0.8596(4) 0.065(2) Uani 1 1 d . . .
C41 C 0.3812(8) 0.3134(3) 0.9186(5) 0.076(2) Uani 1 1 d . . .
H41 H 0.4301 0.3374 0.9429 0.091 Uiso 1 1 calc R . .
C42 C 0.2948(8) 0.2882(4) 0.9424(5) 0.087(3) Uani 1 1 d . . .
H42 H 0.2856 0.2949 0.9829 0.104 Uiso 1 1 calc R . .
C43 C 0.2229(7) 0.2538(3) 0.9074(5) 0.080(3) Uani 1 1 d . . .
H43 H 0.1653 0.2361 0.9241 0.097 Uiso 1 1 calc R . .
C44 C 0.2344(7) 0.2447(3) 0.8473(5) 0.075(2) Uani 1 1 d . . .
H44 H 0.1825 0.2214 0.8230 0.090 Uiso 1 1 calc R . .
C45 C 0.3214(6) 0.2693(2) 0.8222(4) 0.065(2) Uani 1 1 d . . .
C46 C 0.3309(6) 0.2562(2) 0.7582(4) 0.063(2) Uani 1 1 d . . .
C47 C 0.2440(6) 0.2727(2) 0.7069(4) 0.0597(19) Uani 1 1 d . . .
C48 C 0.1492(6) 0.3068(2) 0.7094(4) 0.0591(18) Uani 1 1 d . . .
H48 H 0.1474 0.3210 0.7480 0.071 Uiso 1 1 calc R . .
C49 C 0.0612(6) 0.3198(2) 0.6584(4) 0.0616(19) Uani 1 1 d . . .
C50 C 0.0601(8) 0.2974(3) 0.6004(4) 0.072(2) Uani 1 1 d . . .
C51 C 0.1565(9) 0.2660(3) 0.5955(4) 0.078(3) Uani 1 1 d . . .
H51 H 0.1603 0.2529 0.5566 0.094 Uiso 1 1 calc R . .
C52 C 0.2440(8) 0.2546(3) 0.6471(4) 0.071(2) Uani 1 1 d . . .
C53 C 0.4222(7) 0.2077(3) 0.6902(5) 0.080(3) Uani 1 1 d . . .
C54 C 0.5098(7) 0.1769(3) 0.6766(5) 0.080(3) Uani 1 1 d . . .
H54 H 0.5086 0.1685 0.6351 0.096 Uiso 1 1 calc R . .
C55 C 0.5999(8) 0.1586(3) 0.7255(6) 0.085(3) Uani 1 1 d . . .
C56 C 0.5983(7) 0.1714(3) 0.7877(6) 0.082(3) Uani 1 1 d . . .
C57 C 0.5107(6) 0.2025(3) 0.7990(5) 0.076(2) Uani 1 1 d . . .
H57 H 0.5113 0.2110 0.8404 0.091 Uiso 1 1 calc R . .
C58 C 0.4190(7) 0.2223(2) 0.7500(5) 0.068(2) Uani 1 1 d . . .
C59 C -0.0353(6) 0.3566(3) 0.6624(4) 0.0646(19) Uani 1 1 d . . .
H59A H -0.0305 0.3644 0.7058 0.097 Uiso 1 1 calc GR . .
H59B H -0.1174 0.3438 0.6436 0.097 Uiso 1 1 calc GR . .
H59C H -0.0208 0.3857 0.6404 0.097 Uiso 1 1 calc GR . .
C60 C 0.6936(7) 0.1511(3) 0.8416(6) 0.098(4) Uani 1 1 d . . .
H60A H 0.7742 0.1657 0.8426 0.147 Uiso 1 1 calc GR . .
H60B H 0.6992 0.1163 0.8367 0.147 Uiso 1 1 calc GR . .
H60C H 0.6692 0.1582 0.8802 0.147 Uiso 1 1 calc GR . .
C61 C -0.0697(13) 0.2805(5) 0.4899(6) 0.127(4) Uani 1 1 d . U .
H61A H -0.0134 0.2529 0.4902 0.152 Uiso 1 1 calc R . .
H61B H -0.0618 0.3022 0.4559 0.152 Uiso 1 1 calc R . .
C62 C -0.2120(14) 0.2613(6) 0.4785(8) 0.163(6) Uani 1 1 d . U .
H62A H -0.2316 0.2415 0.4411 0.245 Uiso 1 1 calc GR . .
H62B H -0.2684 0.2888 0.4735 0.245 Uiso 1 1 calc GR . .
H62C H -0.2214 0.2421 0.5140 0.245 Uiso 1 1 calc GR . .
C63 C 0.6987(9) 0.1131(3) 0.6526(6) 0.102(4) Uani 1 1 d . . .
H63A H 0.7119 0.1414 0.6280 0.122 Uiso 1 1 calc R . .
H63B H 0.6207 0.0975 0.6312 0.122 Uiso 1 1 calc R . .
C64 C 0.8039(9) 0.0787(3) 0.6574(6) 0.103(3) Uani 1 1 d . U .
H64A H 0.8044 0.0662 0.6163 0.154 Uiso 1 1 calc GR . .
H64B H 0.7942 0.0521 0.6846 0.154 Uiso 1 1 calc GR . .
H64C H 0.8820 0.0953 0.6745 0.154 Uiso 1 1 calc GR . .
Cl1 Cl 0.9679(3) 0.13505(14) 0.50719(16) 0.1125(10) Uani 1 1 d . . .
O5 O 1.0906(7) 0.1456(4) 0.5252(5) 0.154(4) Uani 1 1 d . . .
O6 O 0.9164(13) 0.1586(6) 0.4503(5) 0.208(6) Uani 1 1 d . . .
O7 O 0.9036(9) 0.1532(5) 0.5494(5) 0.182(5) Uani 1 1 d . . .
O8 O 0.9574(11) 0.0890(4) 0.4945(7) 0.174(4) Uani 1 1 d . U .
Cl2 Cl -0.0353(2) 0.60746(7) 0.64054(12) 0.0778(6) Uani 1 1 d . . .
O9 O -0.1189(11) 0.6401(3) 0.6538(5) 0.163(4) Uani 1 1 d . . .
O10 O 0.0191(10) 0.6173(5) 0.5925(5) 0.167(4) Uani 1 1 d . U .
O11 O -0.1023(7) 0.5642(3) 0.6198(5) 0.131(3) Uani 1 1 d . U .
O12 O 0.0605(7) 0.5956(3) 0.6971(4) 0.104(2) Uani 1 1 d . . .
O13 O 0.7506(7) 0.3778(3) 0.5310(5) 0.123(3) Uani 1 1 d . . .
H13 H 0.6798 0.3655 0.5170 0.147 Uiso 1 1 d R . .
C66 C 0.7640(10) 0.4221(4) 0.5033(6) 0.123(5) Uani 1 1 d . . .
H66A H 0.7526 0.4481 0.5311 0.185 Uiso 1 1 calc GR . .
H66B H 0.7019 0.4249 0.4643 0.185 Uiso 1 1 calc GR . .
H66C H 0.8467 0.4243 0.4953 0.185 Uiso 1 1 calc GR . .
O14 O 0.5017(6) 0.3626(3) 0.5131(4) 0.103(2) Uani 1 1 d . . .
H14 H 0.4915 0.3654 0.5496 0.123 Uiso 1 1 d R . .
C65 C 0.4238(10) 0.3247(4) 0.4839(5) 0.106(4) Uani 1 1 d . . .
H65A H 0.3539 0.3382 0.4535 0.159 Uiso 1 1 calc GR . .
H65B H 0.3931 0.3067 0.5150 0.159 Uiso 1 1 calc GR . .
H65C H 0.4708 0.3033 0.4631 0.159 Uiso 1 1 calc GR . .
O1W O 0.6146(12) 0.1014(5) 0.5099(6) 0.197(5) Uani 1 1 d . . .
O2W O 0.6028(16) 0.2033(6) 0.5416(7) 0.124(6) Uani 0.5 1 d . U P
O3W O 0.544(3) 0.4789(11) 0.5529(15) 0.112(9) Uani 0.25 1 d . U P

loop_
_atom_site_aniso_label
_atom_site_aniso_U_11
_atom_site_aniso_U_22
_atom_site_aniso_U_33
_atom_site_aniso_U_23
_atom_site_aniso_U_13
_atom_site_aniso_U_12
Fe1 0.0351(5) 0.0337(5) 0.0929(8) 0.0004(5) 0.0241(5) 0.0000(4)
O1 0.043(2) 0.047(2) 0.067(3) -0.007(2) 0.017(2) 0.0055(19)
O2 0.039(2) 0.040(2) 0.087(4) -0.002(2) 0.017(2) -0.0051(18)
O3 0.049(2) 0.058(3) 0.058(3) -0.003(2) 0.011(2) -0.007(2)
O4 0.077(4) 0.056(3) 0.122(5) 0.017(3) 0.051(4) 0.030(3)
N1 0.039(3) 0.037(3) 0.126(6) -0.001(3) 0.029(3) -0.002(2)
N2 0.050(3) 0.048(3) 0.104(5) -0.004(3) 0.038(3) 0.005(3)
N3 0.056(3) 0.047(3) 0.090(5) -0.011(3) 0.029(3) 0.004(3)
N4 0.041(3) 0.032(3) 0.108(5) 0.004(3) 0.030(3) 0.002(2)
N5 0.038(3) 0.043(3) 0.104(5) 0.005(3) 0.026(3) -0.001(2)
N6 0.044(3) 0.050(3) 0.097(5) 0.006(3) 0.028(3) -0.004(3)
N7 0.051(3) 0.054(3) 0.076(4) 0.007(3) 0.010(3) -0.011(3)
N8 0.072(4) 0.065(4) 0.069(4) -0.007(3) 0.024(3) -0.014(3)
N9 0.114(6) 0.095(6) 0.072(5) 0.006(4) 0.026(4) 0.050(5)
N10 0.060(4) 0.046(4) 0.178(9) 0.013(5) 0.035(5) 0.010(3)
C1 0.044(4) 0.045(4) 0.137(8) 0.008(4) 0.029(4) 0.003(3)
C2 0.043(4) 0.065(5) 0.162(10) 0.020(6) 0.028(5) 0.012(4)
C3 0.061(4) 0.064(5) 0.141(7) 0.000(5) 0.036(5) 0.012(4)
C4 0.069(5) 0.046(4) 0.182(11) -0.014(5) 0.064(7) 0.001(4)
C5 0.047(4) 0.034(3) 0.126(7) 0.004(4) 0.034(4) 0.007(3)
C6 0.069(5) 0.038(3) 0.112(7) -0.015(4) 0.046(5) 0.001(3)
C7 0.041(3) 0.042(3) 0.072(5) -0.001(3) 0.022(3) 0.004(3)
C8 0.047(3) 0.042(3) 0.068(4) -0.005(3) 0.019(3) 0.001(3)
C9 0.062(4) 0.051(4) 0.077(5) -0.008(4) 0.020(4) 0.003(3)
C10 0.056(4) 0.066(4) 0.062(4) -0.004(4) 0.009(3) 0.000(3)
C11 0.052(4) 0.056(4) 0.067(5) 0.004(3) 0.007(3) 0.003(3)
C12 0.055(4) 0.045(4) 0.078(5) 0.002(3) 0.018(4) 0.010(3)
C13 0.043(3) 0.047(3) 0.058(4) -0.003(3) 0.014(3) -0.005(3)
C14 0.039(3) 0.038(3) 0.062(4) -0.002(3) 0.008(3) 0.009(2)
C15 0.047(3) 0.042(3) 0.059(4) -0.006(3) 0.011(3) 0.004(3)
C16 0.045(3) 0.048(4) 0.066(4) -0.007(3) 0.013(3) -0.002(3)
C17 0.050(3) 0.053(4) 0.067(4) -0.003(3) 0.019(3) 0.004(3)
C18 0.055(4) 0.054(4) 0.066(5) 0.000(3) 0.016(3) 0.003(3)
C19 0.059(4) 0.052(4) 0.063(4) -0.009(3) 0.010(3) -0.006(3)
C20 0.045(3) 0.044(3) 0.075(5) -0.005(3) 0.018(3) -0.001(3)
C21 0.050(3) 0.043(3) 0.059(4) -0.002(3) 0.014(3) 0.012(3)
C22 0.048(3) 0.046(3) 0.068(4) -0.001(3) 0.011(3) 0.002(3)
C23 0.048(4) 0.045(4) 0.077(5) -0.002(3) 0.013(3) 0.004(3)
C24 0.045(3) 0.058(4) 0.066(4) 0.006(3) 0.011(3) 0.005(3)
C25 0.048(3) 0.047(4) 0.066(4) -0.005(3) 0.009(3) 0.001(3)
C26 0.041(3) 0.037(3) 0.066(4) 0.001(3) 0.008(3) 0.010(3)
C27 0.054(4) 0.062(4) 0.083(5) -0.008(4) 0.020(4) -0.010(3)
C28 0.059(4) 0.089(6) 0.077(5) 0.009(4) 0.011(4) -0.012(4)
C29 0.084(5) 0.067(5) 0.071(5) 0.000(4) 0.028(4) -0.007(4)
C30 0.103(7) 0.080(6) 0.092(7) -0.006(5) 0.028(6) 0.008(5)
C31 0.053(4) 0.051(4) 0.079(5) -0.003(3) 0.009(4) -0.006(3)
C32 0.058(4) 0.053(4) 0.089(6) 0.003(4) 0.015(4) -0.001(3)
C33 0.050(4) 0.042(3) 0.108(6) 0.004(4) 0.034(4) 0.005(3)
C34 0.053(4) 0.053(4) 0.135(8) 0.008(5) 0.044(5) -0.002(4)
C35 0.050(4) 0.040(4) 0.160(10) -0.001(5) 0.035(5) -0.012(3)
C36 0.044(4) 0.046(4) 0.127(7) -0.009(4) 0.023(4) -0.009(3)
C37 0.039(3) 0.040(3) 0.104(6) -0.002(4) 0.019(4) 0.006(3)
C38 0.046(3) 0.049(4) 0.091(5) -0.001(4) 0.022(4) -0.003(3)
C39 0.037(3) 0.042(3) 0.095(6) 0.007(4) 0.016(4) -0.005(3)
C40 0.049(4) 0.046(4) 0.107(6) 0.008(4) 0.029(4) -0.001(3)
C41 0.065(5) 0.063(5) 0.107(7) -0.001(5) 0.035(5) -0.011(4)
C42 0.073(5) 0.090(6) 0.111(7) 0.014(6) 0.046(5) -0.006(5)
C43 0.051(4) 0.077(6) 0.118(8) 0.024(5) 0.029(5) -0.012(4)
C44 0.050(4) 0.058(4) 0.120(8) 0.015(5) 0.025(4) -0.010(3)
C45 0.043(3) 0.044(4) 0.113(7) 0.011(4) 0.027(4) 0.000(3)
C46 0.048(4) 0.040(3) 0.108(6) 0.003(4) 0.032(4) -0.009(3)
C47 0.044(3) 0.039(3) 0.101(6) 0.007(4) 0.027(4) -0.004(3)
C48 0.044(3) 0.041(3) 0.099(6) -0.001(3) 0.030(4) -0.005(3)
C49 0.046(4) 0.044(4) 0.101(6) 0.000(4) 0.031(4) 0.001(3)
C50 0.076(5) 0.064(5) 0.087(6) 0.017(4) 0.040(5) 0.016(4)
C51 0.095(6) 0.064(5) 0.087(6) 0.021(4) 0.044(5) 0.037(5)
C52 0.073(5) 0.047(4) 0.111(7) 0.012(4) 0.056(5) 0.011(4)
C53 0.058(4) 0.048(4) 0.146(9) 0.011(5) 0.051(5) 0.001(4)
C54 0.062(5) 0.042(4) 0.146(9) 0.015(5) 0.046(5) 0.013(3)
C55 0.063(5) 0.043(4) 0.159(10) 0.003(5) 0.047(6) 0.002(4)
C56 0.049(4) 0.039(4) 0.156(9) 0.016(5) 0.019(5) -0.005(3)
C57 0.045(4) 0.049(4) 0.136(8) 0.010(4) 0.029(4) -0.004(3)
C58 0.050(4) 0.038(3) 0.123(7) 0.010(4) 0.032(4) -0.002(3)
C59 0.049(4) 0.056(4) 0.090(6) -0.005(4) 0.017(4) 0.008(3)
C60 0.050(4) 0.059(5) 0.179(11) 0.008(6) 0.013(5) 0.007(4)
C61 0.141(8) 0.132(8) 0.112(7) 0.001(6) 0.038(6) 0.029(7)
C62 0.134(10) 0.150(11) 0.181(13) -0.040(10) -0.013(9) 0.044(9)
C63 0.079(6) 0.058(5) 0.183(12) 0.010(6) 0.063(7) 0.017(5)
C64 0.074(5) 0.055(5) 0.193(11) 0.002(6) 0.056(6) 0.013(4)
Cl1 0.0855(16) 0.134(3) 0.123(2) -0.0206(19) 0.0352(16) -0.0027(16)
O5 0.076(5) 0.164(9) 0.220(11) -0.065(8) 0.030(6) -0.009(5)
O6 0.240(14) 0.295(17) 0.084(6) -0.004(8) 0.028(7) 0.082(13)
O7 0.132(8) 0.304(15) 0.132(8) 0.039(9) 0.073(7) 0.073(9)
O8 0.151(7) 0.122(6) 0.256(9) 0.019(7) 0.058(7) 0.003(6)
Cl2 0.0808(13) 0.0581(11) 0.1059(16) -0.0090(10) 0.0448(12) -0.0131(9)
O9 0.227(12) 0.092(6) 0.159(9) -0.022(5) 0.022(8) 0.080(7)
O10 0.143(7) 0.228(8) 0.137(7) -0.007(6) 0.048(6) -0.058(6)
O11 0.083(5) 0.096(5) 0.216(9) 0.010(6) 0.038(5) -0.016(4)
O12 0.088(5) 0.100(5) 0.121(6) -0.011(4) 0.020(4) 0.002(4)
O13 0.068(4) 0.104(6) 0.192(9) 0.028(6) 0.021(5) 0.015(4)
C66 0.081(7) 0.101(8) 0.166(12) 0.031(8) -0.015(7) -0.023(6)
O14 0.089(5) 0.116(6) 0.108(5) -0.018(4) 0.034(4) -0.025(4)
C65 0.099(7) 0.104(8) 0.114(8) -0.042(7) 0.022(6) -0.021(6)
O1W 0.154(10) 0.189(12) 0.218(13) -0.002(10) -0.015(9) 0.008(9)
O2W 0.126(11) 0.125(11) 0.101(10) -0.018(9) -0.014(8) 0.035(9)
O3W 0.135(17) 0.087(14) 0.126(16) 0.004(13) 0.055(14) 0.017(13)

loop_
_atom_type_symbol
_atom_type_description
_atom_type_scat_dispersion_real
_atom_type_scat_dispersion_imag
_atom_type_scat_source
C C 0.0181 0.0091 'International Tables Vol C Tables 4.2.6.8 and 6.1.1.4'
H H 0.0000 0.0000 'International Tables Vol C Tables 4.2.6.8 and 6.1.1.4'
Cl Cl 0.3639 0.7018 'International Tables Vol C Tables 4.2.6.8 and 6.1.1.4'
Fe Fe -1.1336 3.1974 'International Tables Vol C Tables 4.2.6.8 and 6.1.1.4'
N N 0.0311 0.0180 'International Tables Vol C Tables 4.2.6.8 and 6.1.1.4'
O O 0.0492 0.0322 'International Tables Vol C Tables 4.2.6.8 and 6.1.1.4'

loop_
_geom_angle_atom_site_label_1
_geom_angle_atom_site_label_2
_geom_angle_atom_site_label_3
_geom_angle
O1 Fe1 N4 92.0(2)
O2 Fe1 O1 86.93(19)
O2 Fe1 N1 92.2(2)
O2 Fe1 N4 161.2(3)
N1 Fe1 O1 161.8(3)
N1 Fe1 N4 94.6(2)
N2 Fe1 O1 80.4(2)
N2 Fe1 O2 94.3(2)
N2 Fe1 N1 81.5(3)
N2 Fe1 N4 104.0(3)
N2 Fe1 N5 174.2(2)
N5 Fe1 O1 97.7(2)
N5 Fe1 O2 80.1(2)
N5 Fe1 N1 100.0(3)
N5 Fe1 N4 81.5(3)
C7 O1 Fe1 111.1(4)
C39 O2 Fe1 110.9(4)
C21 O3 C20 119.7(6)
C52 O4 C53 120.6(8)
C1 N1 Fe1 128.2(6)
C5 N1 Fe1 114.0(5)
C5 N1 C1 117.7(6)
N3 N2 Fe1 118.3(4)
C6 N2 Fe1 119.2(6)
C6 N2 N3 122.1(7)
C7 N3 N2 106.2(6)
C33 N4 Fe1 127.8(6)
C33 N4 C37 119.4(6)
C37 N4 Fe1 112.7(5)
N6 N5 Fe1 119.0(5)
C38 N5 Fe1 119.3(5)
C38 N5 N6 121.7(7)
C39 N6 N5 105.0(6)
C23 N7 C31 124.1(7)
C18 N8 C29 125.6(7)
C50 N9 C61 128.1(8)
C55 N10 C63 124.6(9)
N1 C1 C2 121.2(10)
C3 C2 C1 119.9(10)
C4 C3 C2 119.1(8)
C3 C4 C5 119.2(10)
N1 C5 C4 122.8(9)
N1 C5 C6 112.8(6)
C4 C5 C6 124.4(9)
N2 C6 C5 112.4(8)
O1 C7 N3 123.9(6)
O1 C7 C8 118.3(6)
N3 C7 C8 117.8(7)
C9 C8 C7 122.7(6)
C9 C8 C13 119.7(6)
C13 C8 C7 117.6(6)
C8 C9 C10 121.1(7)
C11 C10 C9 120.5(7)
C10 C11 C12 119.6(7)
C11 C12 C13 120.8(7)
C8 C13 C14 123.0(6)
C12 C13 C8 118.3(6)
C12 C13 C14 118.6(6)
C15 C14 C13 121.3(6)
C26 C14 C13 119.4(6)
C26 C14 C15 119.2(6)
C14 C15 C16 125.6(6)
C14 C15 C20 119.2(6)
C20 C15 C16 115.2(6)
C17 C16 C15 122.9(7)
C16 C17 C18 119.7(7)
C16 C17 C27 121.2(7)
C18 C17 C27 119.1(7)
N8 C18 C17 119.6(7)
N8 C18 C19 121.6(7)
C19 C18 C17 118.8(7)
C20 C19 C18 119.9(7)
O3 C20 C15 121.0(6)
O3 C20 C19 115.5(6)
C19 C20 C15 123.5(6)
O3 C21 C22 115.6(6)
O3 C21 C26 121.3(6)
C22 C21 C26 123.0(7)
C21 C22 C23 119.1(7)
N7 C23 C22 119.9(7)
N7 C23 C24 120.3(7)
C22 C23 C24 119.8(7)
C23 C24 C28 120.0(7)
C25 C24 C23 118.5(7)
C25 C24 C28 121.5(7)
C24 C25 C26 123.9(7)
C14 C26 C21 119.4(6)
C14 C26 C25 124.8(6)
C21 C26 C25 115.7(6)
N8 C29 C30 112.4(8)
N7 C31 C32 111.0(7)
N4 C33 C34 121.3(9)
C35 C34 C33 120.5(9)
C34 C35 C36 119.3(7)
C37 C36 C35 118.1(9)
N4 C37 C36 121.3(8)
N4 C37 C38 113.8(6)
C36 C37 C38 124.8(8)
N5 C38 C37 112.6(8)
O2 C39 N6 124.9(6)
O2 C39 C40 117.4(7)
N6 C39 C40 117.6(8)
C41 C40 C39 121.1(7)
C41 C40 C45 120.1(7)
C45 C40 C39 118.8(8)
C42 C41 C40 120.7(9)
C43 C42 C41 120.1(10)
C42 C43 C44 120.0(8)
C43 C44 C45 121.1(8)
C40 C45 C46 124.3(6)
C44 C45 C40 117.9(8)
C44 C45 C46 117.8(7)
C47 C46 C45 120.6(6)
C47 C46 C58 119.3(8)
C58 C46 C45 119.6(8)
C46 C47 C48 124.5(8)
C46 C47 C52 119.8(7)
C52 C47 C48 115.6(7)
C49 C48 C47 122.5(8)
C48 C49 C50 119.3(7)
C48 C49 C59 121.1(7)
C50 C49 C59 119.6(7)
N9 C50 C49 118.8(7)
N9 C50 C51 121.7(9)
C51 C50 C49 119.6(8)
C52 C51 C50 119.3(8)
O4 C52 C47 119.8(8)
C51 C52 O4 116.8(8)
C51 C52 C47 123.4(7)
O4 C53 C54 115.1(10)
O4 C53 C58 120.7(7)
C54 C53 C58 124.3(10)
C53 C54 C55 118.1(10)
N10 C55 C54 119.9(11)
N10 C55 C56 120.5(10)
C54 C55 C56 119.6(8)
C55 C56 C60 120.5(8)
C57 C56 C55 120.3(9)
C57 C56 C60 119.2(11)
C56 C57 C58 121.3(10)
C46 C58 C57 124.0(9)
C53 C58 C46 119.5(8)
C53 C58 C57 116.4(7)
N9 C61 C62 110.0(11)
N10 C63 C64 110.1(10)
O5 Cl1 O6 109.3(9)
O5 Cl1 O7 111.0(7)
O7 Cl1 O6 105.6(7)
O8 Cl1 O5 107.8(7)
O8 Cl1 O6 105.2(9)
O8 Cl1 O7 117.5(9)
O9 Cl2 O11 107.3(6)
O9 Cl2 O12 110.6(6)
O10 Cl2 O9 118.4(8)
O10 Cl2 O11 102.0(7)
O10 Cl2 O12 110.1(6)
O11 Cl2 O12 107.6(5)

loop_
_geom_bond_atom_site_label_1
_geom_bond_atom_site_label_2
_geom_bond_distance
Fe1 O1 1.945(4)
Fe1 O2 1.936(4)
Fe1 N1 1.937(6)
Fe1 N2 1.852(7)
Fe1 N4 1.956(5)
Fe1 N5 1.858(7)
O1 C7 1.250(8)
O2 C39 1.261(9)
O3 C20 1.363(8)
O3 C21 1.361(8)
O4 C52 1.362(8)
O4 C53 1.380(12)
N1 C1 1.363(11)
N1 C5 1.357(11)
N2 N3 1.390(9)
N2 C6 1.311(9)
N3 C7 1.348(8)
N4 C33 1.348(10)
N4 C37 1.357(10)
N5 N6 1.392(8)
N5 C38 1.301(9)
N6 C39 1.337(9)
N7 C23 1.356(9)
N7 C31 1.456(10)
N8 C18 1.337(10)
N8 C29 1.440(10)
N9 C50 1.344(11)
N9 C61 1.536(14)
N10 C55 1.377(11)
N10 C63 1.453(15)
C1 C2 1.406(11)
C2 C3 1.379(14)
C3 C4 1.372(14)
C4 C5 1.393(10)
C5 C6 1.449(12)
C7 C8 1.491(9)
C8 C9 1.371(10)
C8 C13 1.421(9)
C9 C10 1.382(10)
C10 C11 1.380(10)
C11 C12 1.388(10)
C12 C13 1.403(9)
C13 C14 1.494(9)
C14 C15 1.398(10)
C14 C26 1.393(9)
C15 C16 1.436(9)
C15 C20 1.416(10)
C16 C17 1.363(10)
C17 C18 1.438(10)
C17 C27 1.507(10)
C18 C19 1.403(10)
C19 C20 1.375(10)
C21 C22 1.383(9)
C21 C26 1.407(9)
C22 C23 1.402(10)
C23 C24 1.432(10)
C24 C25 1.357(10)
C24 C28 1.501(11)
C25 C26 1.417(10)
C29 C30 1.494(12)
C31 C32 1.495(10)
C33 C34 1.395(10)
C34 C35 1.353(14)
C35 C36 1.412(13)
C36 C37 1.408(10)
C37 C38 1.444(11)
C39 C40 1.490(9)
C40 C41 1.391(12)
C40 C45 1.413(11)
C41 C42 1.390(11)
C42 C43 1.371(13)
C43 C44 1.397(13)
C44 C45 1.406(10)
C45 C46 1.498(12)
C46 C47 1.393(11)
C46 C58 1.403(10)
C47 C48 1.431(9)
C47 C52 1.426(12)
C48 C49 1.365(11)
C49 C50 1.431(12)
C49 C59 1.504(9)
C50 C51 1.410(10)
C51 C52 1.360(13)
C53 C54 1.385(11)
C53 C58 1.400(13)
C54 C55 1.395(14)
C55 C56 1.435(15)
C56 C57 1.371(11)
C56 C60 1.515(13)
C57 C58 1.422(12)
C61 C62 1.635(19)
C63 C64 1.499(11)
Cl1 O5 1.364(8)
Cl1 O6 1.423(12)
Cl1 O7 1.401(10)
Cl1 O8 1.315(11)
Cl2 O9 1.382(9)
Cl2 O10 1.374(10)
Cl2 O11 1.437(8)
Cl2 O12 1.486(8)
O13 C66 1.404(12)
O14 C65 1.424(11)
